data_1535122
loop_
_publ_author_name
'Hatscher, S.T.'
'Urland, W.'

_publ_section_title
;
 Syntheses and crystal structures of Ln3 I (Si S4)2 (Ln = Pr, Nd, Sm, Tb)
;
_journal_name_full 'Zeitschrift fuer Anorganische und Allgemeine Chemie'
_journal_page_first 2198
_journal_page_last 2200
_journal_volume 627
_journal_year 2001
_chemical_formula_sum 'I Nd3 S8 Si2'
_chemical_name_systematic 'Nd3 I (Si S4)2'
_space_group_IT_number 15
_symmetry_space_group_name_Hall '-C 2yc'
_symmetry_space_group_name_H-M 'C 1 2/c 1'
_cell_angle_alpha 90
_cell_angle_beta 98.1
_cell_angle_gamma 90
_cell_formula_units_Z 4
_cell_length_a 15.837
_cell_length_b 7.7746
_cell_length_c 10.7905
_cell_volume 1315.340
_citation_journal_id_ASTM ZAACAB
_cod_data_source_file Hatscher_ZAACAB_2001_151.cif
_cod_data_source_block I1Nd3S8Si2
_cod_original_cell_volume 1315.34
_cod_original_formula_sum 'I1 Nd3 S8 Si2'
_cod_database_code 1535122

loop_
_symmetry_equiv_pos_as_xyz
x,y,z
-x,y,-z+1/2
-x,-y,-z
x,-y,z-1/2
x+1/2,y+1/2,z
-x+1/2,y+1/2,-z+1/2
-x+1/2,-y+1/2,-z
x+1/2,-y+1/2,z-1/2

loop_
_atom_site_label
_atom_site_type_symbol
_atom_site_fract_x
_atom_site_fract_y
_atom_site_fract_z
_atom_site_occupancy
_atom_site_U_iso_or_equiv
I1 I-1 0 0.98331 0.25 1 0.0
S3 S-2 0.06766 0.65645 0.04084 1 0.0
S2 S-2 0.28221 0.56847 0.08579 1 0.0
S1 S-2 0.14422 0.25318 0.14618 1 0.0
S4 S-2 0.14941 0.39972 -0.16309 1 0.0
Si1 Si+4 0.15927 0.46251 0.02821 1 0.0
Nd1 Nd+3 0.19765 0.12121 0.68029 1 0.0
Nd2 Nd+3 0.5 0.09978 0.75 1 0.0
